data_4002175
loop_
_publ_author_name
'Xie, Weiwei'
'Luo, Huixia'
'Baroudi, Kristen'
'Krizan, Jason W.'
'Phelan, Brendan F.'
'Cava, Robert J.'

_publ_section_title
;
 Fragment-Based Design of NbRuB as a New Metal-Rich Boride Superconductor
;
_journal_issue 4
_journal_name_full 'Chemistry of Materials'
_journal_page_first 1149
_journal_paper_doi 10.1021/cm504449s
_journal_volume 27
_journal_year 2015
_chemical_formula_sum 'B3 Nb3 Ru3'
_chemical_formula_weight 614.37
_chemical_name_systematic
; 
 ? 
;
_space_group_crystal_system orthorhombic
_space_group_IT_number 51
_space_group_name_Hall '-P 2a 2a'
_space_group_name_H-M_alt 'P m m a'
_symmetry_space_group_name_Hall '-P 2a 2a'
_symmetry_space_group_name_H-M 'P m m a'
_audit_creation_method SHELXL-2013
_cell_angle_alpha 90
_cell_angle_beta 90
_cell_angle_gamma 90
_cell_formula_units_Z 2
_cell_length_a 10.8672(11)
_cell_length_b 3.1543(3)
_cell_length_c 6.3500(6)
_cell_measurement_reflns_used 927
_cell_measurement_temperature 296(2)
_cell_measurement_theta_max 28.33
_cell_measurement_theta_min 3.75
_cell_volume 217.67(4)
_computing_cell_refinement 'Bruker SAINT'
_computing_data_collection 'Bruker APEX2'
_computing_data_reduction 'Bruker SAINT'
_computing_molecular_graphics 'Bruker SHELXTL'
_computing_publication_material 'Bruker SHELXTL'
_computing_structure_refinement 'SHELXL-2013 (Sheldrick, 2013)'
_computing_structure_solution 'SHELXS-97 (Sheldrick 2008)'
_diffrn_ambient_temperature 296(2)
_diffrn_measured_fraction_theta_full 0.992
_diffrn_measured_fraction_theta_max 0.991
_diffrn_measurement_device_type 'Bruker APEX-II CCD'
_diffrn_measurement_method '\f and \w scans'
_diffrn_radiation_type MoK\a
_diffrn_radiation_wavelength 0.71073
_diffrn_reflns_av_R_equivalents 0.0125
_diffrn_reflns_av_unetI/netI 0.0116
_diffrn_reflns_Laue_measured_fraction_full 0.992
_diffrn_reflns_Laue_measured_fraction_max 0.991
_diffrn_reflns_limit_h_max 13
_diffrn_reflns_limit_h_min -14
_diffrn_reflns_limit_k_max 4
_diffrn_reflns_limit_k_min -4
_diffrn_reflns_limit_l_max 8
_diffrn_reflns_limit_l_min -8
_diffrn_reflns_number 1329
_diffrn_reflns_point_group_measured_fraction_full 0.992
_diffrn_reflns_point_group_measured_fraction_max 0.991
_diffrn_reflns_theta_full 25.242
_diffrn_reflns_theta_max 28.332
_diffrn_reflns_theta_min 3.716
_exptl_absorpt_coefficient_mu 17.577
_exptl_absorpt_correction_T_max 0.7457
_exptl_absorpt_correction_T_min 0.6600
_exptl_absorpt_correction_type multi-scan
_exptl_crystal_colour Metallic
_exptl_crystal_density_diffrn 9.374
_exptl_crystal_density_meas ?
_exptl_crystal_density_method 'not measured'
_exptl_crystal_description Irregular
_exptl_crystal_F_000 540
_exptl_crystal_size_max 0.035
_exptl_crystal_size_mid 0.020
_exptl_crystal_size_min 0.010
_refine_diff_density_max 0.760
_refine_diff_density_min -1.043
_refine_diff_density_rms 0.167
_refine_ls_extinction_coef 0.0034(2)
_refine_ls_extinction_expression Fc^*^=kFc[1+0.001xFc^2^\l^3^/sin(2\q)]^-1/4^
_refine_ls_extinction_method SHELXL
_refine_ls_goodness_of_fit_ref 1.141
_refine_ls_hydrogen_treatment undef
_refine_ls_matrix_type full
_refine_ls_number_parameters 33
_refine_ls_number_reflns 336
_refine_ls_number_restraints 0
_refine_ls_restrained_S_all 1.141
_refine_ls_R_factor_all 0.0135
_refine_ls_R_factor_gt 0.0115
_refine_ls_shift/su_max 0.001
_refine_ls_shift/su_mean 0.000
_refine_ls_structure_factor_coef Fsqd
_refine_ls_weighting_details 'w=1/[\s^2^(Fo^2^)+(0.0037P)^2^+0.7834P] where P=(Fo^2^+2Fc^2^)/3'
_refine_ls_weighting_scheme calc
_refine_ls_wR_factor_gt 0.0199
_refine_ls_wR_factor_ref 0.0203
_reflns_Friedel_coverage 0.000
_reflns_number_gt 323
_reflns_number_total 336
_reflns_threshold_expression 'I > 2\s(I)'
_cod_data_source_file cm504449s_si_002.cif
_cod_data_source_block wei080bx
_cod_depositor_comments
;
The following automatic conversions were performed:

'_exptl_crystal_density_meas' value 'None' was changed to '?' - the
value is perceived as not measured.

Automatic conversion script
Id: cif_fix_values 3008 2015-01-20 13:52:24Z robertas 

 Adding full bibliography for 4002175.cif.
;
_cod_database_code 4002175
_shelx_space_group_comment
; 
The symmetry employed for this shelxl refinement is uniquely defined 
by the following loop, which should always be used as a source of 
symmetry information in preference to the above space-group names. 
They are only intended as comments. 
;
_shelxl_version_number 2013-4

loop_
_space_group_symop_operation_xyz
'x, y, z'
'-x+1/2, -y, z'
'-x, y, -z'
'x+1/2, -y, -z'
'-x, -y, -z'
'x-1/2, y, -z'
'x, -y, z'
'-x-1/2, y, z'

loop_
_atom_site_label
_atom_site_type_symbol
_atom_site_fract_x
_atom_site_fract_y
_atom_site_fract_z
_atom_site_U_iso_or_equiv
_atom_site_adp_type
_atom_site_occupancy
_atom_site_site_symmetry_order
_atom_site_calc_flag
_atom_site_refinement_flags_posn
_atom_site_refinement_flags_adp
_atom_site_refinement_flags_occupancy
Ru1 Ru 0.37555(3) 0.5000 0.57236(5) 0.00257(9) Uani 1 2 d S T P
Ru2 Ru 0.2500 0.5000 0.20104(7) 0.00408(12) Uani 1 4 d S T P
Nb1 Nb 0.54380(3) 0.0000 0.77720(5) 0.00324(10) Uani 1 2 d S T P
Nb2 Nb 0.2500 0.0000 0.85518(8) 0.00245(12) Uani 1 4 d S T P
B1 B 0.4163(4) 0.5000 0.9499(7) 0.0051(9) Uani 1 2 d S T P
B2 B 0.2500 0.0000 0.4501(10) 0.0078(13) Uani 1 4 d S T P

loop_
_atom_site_aniso_label
_atom_site_aniso_U_11
_atom_site_aniso_U_22
_atom_site_aniso_U_33
_atom_site_aniso_U_23
_atom_site_aniso_U_13
_atom_site_aniso_U_12
Ru1 0.00200(16) 0.00325(16) 0.00246(14) 0.000 0.00006(11) 0.000
Ru2 0.0019(2) 0.0078(3) 0.0026(2) 0.000 0.000 0.000
Nb1 0.00282(17) 0.00210(18) 0.00480(18) 0.000 -0.00087(13) 0.000
Nb2 0.0019(2) 0.0021(2) 0.0033(2) 0.000 0.000 0.000
B1 0.007(2) 0.007(2) 0.001(2) 0.000 0.0008(16) 0.000
B2 0.009(3) 0.009(3) 0.006(3) 0.000 0.000 0.000

loop_
_atom_type_symbol
_atom_type_description
_atom_type_scat_dispersion_real
_atom_type_scat_dispersion_imag
_atom_type_scat_source
B B 0.0013 0.0007 'International Tables Vol C Tables 4.2.6.8 and 6.1.1.4'
Nb Nb -2.0727 0.6215 'International Tables Vol C Tables 4.2.6.8 and 6.1.1.4'
Ru Ru -1.2594 0.8363 'International Tables Vol C Tables 4.2.6.8 and 6.1.1.4'

loop_
_geom_angle_atom_site_label_1
_geom_angle_atom_site_label_2
_geom_angle_atom_site_label_3
_geom_angle
_geom_angle_site_symmetry_1
_geom_angle_site_symmetry_3
B2 Ru1 B2 90.26(12) . 1_565
B2 Ru1 B1 117.04(17) . .
B2 Ru1 B1 117.04(17) 1_565 .
B2 Ru1 Ru2 52.47(14) . .
B2 Ru1 Ru2 52.47(14) 1_565 .
B1 Ru1 Ru2 160.42(11) . .
B2 Ru1 Ru1 52.19(5) . 2_565
B2 Ru1 Ru1 52.19(5) 1_565 2_565
B1 Ru1 Ru1 100.47(11) . 2_565
Ru2 Ru1 Ru1 59.944(9) . 2_565
B2 Ru1 Nb1 169.05(12) . 1_565
B2 Ru1 Nb1 99.60(7) 1_565 1_565
B1 Ru1 Nb1 54.02(8) . 1_565
Ru2 Ru1 Nb1 138.105(10) . 1_565
Ru1 Ru1 Nb1 131.809(10) 2_565 1_565
B2 Ru1 Nb1 99.60(7) . .
B2 Ru1 Nb1 169.05(12) 1_565 .
B1 Ru1 Nb1 54.02(7) . .
Ru2 Ru1 Nb1 138.105(10) . .
Ru1 Ru1 Nb1 131.809(9) 2_565 .
Nb1 Ru1 Nb1 70.204(13) 1_565 .
B2 Ru1 Nb2 61.16(16) . .
B2 Ru1 Nb2 109.27(10) 1_565 .
B1 Ru1 Nb2 56.52(8) . .
Ru2 Ru1 Nb2 108.453(14) . .
Ru1 Ru1 Nb2 60.281(8) 2_565 .
Nb1 Ru1 Nb2 110.520(16) 1_565 .
Nb1 Ru1 Nb2 72.030(11) . .
B2 Ru1 Nb2 109.27(10) . 1_565
B2 Ru1 Nb2 61.16(16) 1_565 1_565
B1 Ru1 Nb2 56.52(8) . 1_565
Ru2 Ru1 Nb2 108.453(14) . 1_565
Ru1 Ru1 Nb2 60.281(8) 2_565 1_565
Nb1 Ru1 Nb2 72.030(11) 1_565 1_565
Nb1 Ru1 Nb2 110.520(16) . 1_565
Nb2 Ru1 Nb2 69.928(14) . 1_565
B2 Ru1 Ru1 117.92(9) . 5_666
B2 Ru1 Ru1 117.92(9) 1_565 5_666
B1 Ru1 Ru1 98.29(11) . 5_666
Ru2 Ru1 Ru1 101.291(16) . 5_666
Ru1 Ru1 Ru1 161.235(12) 2_565 5_666
Nb1 Ru1 Ru1 61.402(13) 1_565 5_666
Nb1 Ru1 Ru1 61.402(13) . 5_666
Nb2 Ru1 Ru1 132.790(12) . 5_666
Nb2 Ru1 Ru1 132.790(12) 1_565 5_666
B2 Ru1 Nb1 61.72(12) . 5_656
B2 Ru1 Nb1 107.93(16) 1_565 5_656
B1 Ru1 Nb1 135.02(7) . 5_656
Ru2 Ru1 Nb1 58.790(11) . 5_656
Ru1 Ru1 Nb1 107.842(10) 2_565 5_656
Nb1 Ru1 Nb1 118.737(14) 1_565 5_656
Nb1 Ru1 Nb1 81.182(14) . 5_656
Nb2 Ru1 Nb1 110.017(10) . 5_656
Nb2 Ru1 Nb1 166.962(16) 1_565 5_656
Ru1 Ru1 Nb1 57.335(11) 5_666 5_656
B2 Ru1 Nb1 107.93(16) . 5_666
B2 Ru1 Nb1 61.72(12) 1_565 5_666
B1 Ru1 Nb1 135.02(7) . 5_666
Ru2 Ru1 Nb1 58.790(11) . 5_666
Ru1 Ru1 Nb1 107.842(10) 2_565 5_666
Nb1 Ru1 Nb1 81.182(14) 1_565 5_666
Nb1 Ru1 Nb1 118.737(14) . 5_666
Nb2 Ru1 Nb1 166.962(16) . 5_666
Nb2 Ru1 Nb1 110.018(10) 1_565 5_666
Ru1 Ru1 Nb1 57.335(11) 5_666 5_666
Nb1 Ru1 Nb1 66.919(12) 5_656 5_666
B2 Ru2 B2 89.9(2) 1_565 .
B2 Ru2 B1 117.93(9) 1_565 2_564
B2 Ru2 B1 117.93(9) . 2_564
B2 Ru2 B1 117.93(9) 1_565 1_554
B2 Ru2 B1 117.93(9) . 1_554
B1 Ru2 B1 97.2(2) 2_564 1_554
B2 Ru2 Nb2 170.76(12) 1_565 1_554
B2 Ru2 Nb2 99.39(12) . 1_554
B1 Ru2 Nb2 57.50(8) 2_564 1_554
B1 Ru2 Nb2 57.50(8) 1_554 1_554
B2 Ru2 Nb2 99.39(12) 1_565 1_564
B2 Ru2 Nb2 170.76(12) . 1_564
B1 Ru2 Nb2 57.50(8) 2_564 1_564
B1 Ru2 Nb2 57.50(8) 1_554 1_564
Nb2 Ru2 Nb2 71.367(18) 1_554 1_564
B2 Ru2 Ru1 52.21(9) 1_565 2_565
B2 Ru2 Ru1 52.21(9) . 2_565
B1 Ru2 Ru1 101.36(11) 2_564 2_565
B1 Ru2 Ru1 161.47(11) 1_554 2_565
Nb2 Ru2 Ru1 134.671(7) 1_554 2_565
Nb2 Ru2 Ru1 134.671(7) 1_564 2_565
B2 Ru2 Ru1 52.21(9) 1_565 .
B2 Ru2 Ru1 52.21(9) . .
B1 Ru2 Ru1 161.47(11) 2_564 .
B1 Ru2 Ru1 101.36(11) 1_554 .
Nb2 Ru2 Ru1 134.671(7) 1_554 .
Nb2 Ru2 Ru1 134.671(7) 1_564 .
Ru1 Ru2 Ru1 60.112(17) 2_565 .
B2 Ru2 Nb1 63.79(5) 1_565 5_666
B2 Ru2 Nb1 111.73(6) . 5_666
B1 Ru2 Nb1 130.23(7) 2_564 5_666
B1 Ru2 Nb1 54.61(7) 1_554 5_666
Nb2 Ru2 Nb1 112.099(13) 1_554 5_666
Nb2 Ru2 Nb1 72.879(9) 1_564 5_666
Ru1 Ru2 Nb1 111.436(15) 2_565 5_666
Ru1 Ru2 Nb1 63.087(10) . 5_666
B2 Ru2 Nb1 111.73(6) 1_565 6_556
B2 Ru2 Nb1 63.79(5) . 6_556
B1 Ru2 Nb1 54.61(7) 2_564 6_556
B1 Ru2 Nb1 130.23(7) 1_554 6_556
Nb2 Ru2 Nb1 72.879(9) 1_554 6_556
Nb2 Ru2 Nb1 112.099(13) 1_564 6_556
Ru1 Ru2 Nb1 63.087(10) 2_565 6_556
Ru1 Ru2 Nb1 111.436(15) . 6_556
Nb1 Ru2 Nb1 174.23(2) 5_666 6_556
B2 Ru2 Nb1 63.79(5) 1_565 6_566
B2 Ru2 Nb1 111.73(6) . 6_566
B1 Ru2 Nb1 54.61(7) 2_564 6_566
B1 Ru2 Nb1 130.23(7) 1_554 6_566
Nb2 Ru2 Nb1 112.099(13) 1_554 6_566
Nb2 Ru2 Nb1 72.879(9) 1_564 6_566
Ru1 Ru2 Nb1 63.087(10) 2_565 6_566
Ru1 Ru2 Nb1 111.436(15) . 6_566
Nb1 Ru2 Nb1 109.516(12) 5_666 6_566
Nb1 Ru2 Nb1 70.176(12) 6_556 6_566
B2 Ru2 Nb1 111.73(6) 1_565 5_656
B2 Ru2 Nb1 63.79(5) . 5_656
B1 Ru2 Nb1 130.23(7) 2_564 5_656
B1 Ru2 Nb1 54.61(7) 1_554 5_656
Nb2 Ru2 Nb1 72.879(9) 1_554 5_656
Nb2 Ru2 Nb1 112.099(13) 1_564 5_656
Ru1 Ru2 Nb1 111.436(15) 2_565 5_656
Ru1 Ru2 Nb1 63.087(10) . 5_656
Nb1 Ru2 Nb1 70.176(11) 5_666 5_656
Nb1 Ru2 Nb1 109.516(12) 6_556 5_656
Nb1 Ru2 Nb1 174.23(2) 6_566 5_656
B1 Nb1 B1 83.50(14) . 1_545
B1 Nb1 B1 47.8(2) . 5_667
B1 Nb1 B1 102.14(7) 1_545 5_667
B1 Nb1 B1 102.14(7) . 5_657
B1 Nb1 B1 47.8(2) 1_545 5_657
B1 Nb1 B1 82.90(14) 5_667 5_657
B1 Nb1 B2 137.94(7) . 5_656
B1 Nb1 B2 137.94(7) 1_545 5_656
B1 Nb1 B2 103.94(14) 5_667 5_656
B1 Nb1 B2 103.94(14) 5_657 5_656
B1 Nb1 Ru1 56.42(10) . .
B1 Nb1 Ru1 102.28(10) 1_545 .
B1 Nb1 Ru1 94.90(8) 5_667 .
B1 Nb1 Ru1 147.86(11) 5_657 .
B2 Nb1 Ru1 107.68(10) 5_656 .
B1 Nb1 Ru1 102.28(10) . 1_545
B1 Nb1 Ru1 56.42(10) 1_545 1_545
B1 Nb1 Ru1 147.86(11) 5_667 1_545
B1 Nb1 Ru1 94.90(8) 5_657 1_545
B2 Nb1 Ru1 107.68(10) 5_656 1_545
Ru1 Nb1 Ru1 70.203(13) . 1_545
B1 Nb1 Ru2 94.10(9) . 5_666
B1 Nb1 Ru2 146.84(11) 1_545 5_666
B1 Nb1 Ru2 55.55(11) 5_667 5_666
B1 Nb1 Ru2 101.27(10) 5_657 5_666
B2 Nb1 Ru2 48.75(8) 5_656 5_666
Ru1 Nb1 Ru2 103.757(10) . 5_666
Ru1 Nb1 Ru2 154.013(18) 1_545 5_666
B1 Nb1 Ru2 146.84(11) . 5_656
B1 Nb1 Ru2 94.10(9) 1_545 5_656
B1 Nb1 Ru2 101.27(10) 5_667 5_656
B1 Nb1 Ru2 55.55(10) 5_657 5_656
B2 Nb1 Ru2 48.75(8) 5_656 5_656
Ru1 Nb1 Ru2 154.013(18) . 5_656
Ru1 Nb1 Ru2 103.757(10) 1_545 5_656
Ru2 Nb1 Ru2 70.176(12) 5_666 5_656
B1 Nb1 Ru1 154.92(11) . 5_656
B1 Nb1 Ru1 99.87(8) 1_545 5_656
B1 Nb1 Ru1 150.87(11) 5_667 5_656
B1 Nb1 Ru1 98.26(8) 5_657 5_656
B2 Nb1 Ru1 47.33(8) 5_656 5_656
Ru1 Nb1 Ru1 98.817(14) . 5_656
Ru1 Nb1 Ru1 61.262(14) 1_545 5_656
Ru2 Nb1 Ru1 96.072(15) 5_666 5_656
Ru2 Nb1 Ru1 58.123(12) 5_656 5_656
B1 Nb1 Ru1 99.87(8) . 5_666
B1 Nb1 Ru1 154.92(11) 1_545 5_666
B1 Nb1 Ru1 98.26(8) 5_667 5_666
B1 Nb1 Ru1 150.87(11) 5_657 5_666
B2 Nb1 Ru1 47.33(8) 5_656 5_666
Ru1 Nb1 Ru1 61.262(14) . 5_666
Ru1 Nb1 Ru1 98.817(14) 1_545 5_666
Ru2 Nb1 Ru1 58.123(12) 5_666 5_666
Ru2 Nb1 Ru1 96.072(15) 5_656 5_666
Ru1 Nb1 Ru1 66.919(12) 5_656 5_666
B1 Nb1 Nb1 51.28(9) . 5_657
B1 Nb1 Nb1 51.28(9) 1_545 5_657
B1 Nb1 Nb1 50.86(9) 5_667 5_657
B1 Nb1 Nb1 50.86(9) 5_657 5_657
B2 Nb1 Nb1 141.38(12) 5_656 5_657
Ru1 Nb1 Nb1 103.705(17) . 5_657
Ru1 Nb1 Nb1 103.705(17) 1_545 5_657
Ru2 Nb1 Nb1 102.281(17) 5_666 5_657
Ru2 Nb1 Nb1 102.281(17) 5_656 5_657
Ru1 Nb1 Nb1 146.426(6) 5_656 5_657
Ru1 Nb1 Nb1 146.426(6) 5_666 5_657
B1 Nb2 B1 151.8(2) . 2
B1 Nb2 B1 79.24(13) . 1_545
B1 Nb2 B1 93.92(15) 2 1_545
B1 Nb2 B1 93.92(15) . 2_565
B1 Nb2 B1 79.24(13) 2 2_565
B1 Nb2 B1 151.8(2) 1_545 2_565
B1 Nb2 B2 104.08(10) . .
B1 Nb2 B2 104.08(10) 2 .
B1 Nb2 B2 104.08(10) 1_545 .
B1 Nb2 B2 104.08(10) 2_565 .
B1 Nb2 Ru2 55.28(10) . 1_556
B1 Nb2 Ru2 100.04(9) 2 1_556
B1 Nb2 Ru2 100.04(9) 1_545 1_556
B1 Nb2 Ru2 55.28(10) 2_565 1_556
B2 Nb2 Ru2 144.317(9) . 1_556
B1 Nb2 Ru2 100.04(9) . 1_546
B1 Nb2 Ru2 55.28(10) 2 1_546
B1 Nb2 Ru2 55.28(10) 1_545 1_546
B1 Nb2 Ru2 100.04(9) 2_565 1_546
B2 Nb2 Ru2 144.317(9) . 1_546
Ru2 Nb2 Ru2 71.366(18) 1_556 1_546
B1 Nb2 Ru1 55.32(10) . .
B1 Nb2 Ru1 152.44(10) 2 .
B1 Nb2 Ru1 99.32(9) 1_545 .
B1 Nb2 Ru1 98.95(7) 2_565 .
B2 Nb2 Ru1 49.265(10) . .
Ru2 Nb2 Ru1 101.290(9) 1_556 .
Ru2 Nb2 Ru1 149.804(9) 1_546 .
B1 Nb2 Ru1 152.44(10) . 2
B1 Nb2 Ru1 55.32(10) 2 2
B1 Nb2 Ru1 98.95(7) 1_545 2
B1 Nb2 Ru1 99.32(9) 2_565 2
B2 Nb2 Ru1 49.265(10) . 2
Ru2 Nb2 Ru1 149.805(9) 1_556 2
Ru2 Nb2 Ru1 101.290(10) 1_546 2
Ru1 Nb2 Ru1 98.53(2) . 2
B1 Nb2 Ru1 99.32(9) . 1_545
B1 Nb2 Ru1 98.95(7) 2 1_545
B1 Nb2 Ru1 55.32(10) 1_545 1_545
B1 Nb2 Ru1 152.44(10) 2_565 1_545
B2 Nb2 Ru1 49.265(10) . 1_545
Ru2 Nb2 Ru1 149.804(10) 1_556 1_545
Ru2 Nb2 Ru1 101.290(10) 1_546 1_545
Ru1 Nb2 Ru1 69.928(14) . 1_545
Ru1 Nb2 Ru1 59.438(16) 2 1_545
B1 Nb2 Ru1 98.95(7) . 2_565
B1 Nb2 Ru1 99.32(9) 2 2_565
B1 Nb2 Ru1 152.44(10) 1_545 2_565
B1 Nb2 Ru1 55.32(10) 2_565 2_565
B2 Nb2 Ru1 49.265(10) . 2_565
Ru2 Nb2 Ru1 101.290(10) 1_556 2_565
Ru2 Nb2 Ru1 149.805(9) 1_546 2_565
Ru1 Nb2 Ru1 59.438(16) . 2_565
Ru1 Nb2 Ru1 69.928(14) 2 2_565
Ru1 Nb2 Ru1 98.53(2) 1_545 2_565
B1 Nb2 Nb2 50.38(7) . 1_565
B1 Nb2 Nb2 129.62(7) 2 1_565
B1 Nb2 Nb2 129.62(7) 1_545 1_565
B1 Nb2 Nb2 50.38(7) 2_565 1_565
B2 Nb2 Nb2 90.000(1) . 1_565
Ru2 Nb2 Nb2 54.316(9) 1_556 1_565
Ru2 Nb2 Nb2 125.683(9) 1_546 1_565
Ru1 Nb2 Nb2 55.036(7) . 1_565
Ru1 Nb2 Nb2 124.964(7) 2 1_565
Ru1 Nb2 Nb2 124.964(7) 1_545 1_565
Ru1 Nb2 Nb2 55.036(7) 2_565 1_565
B1 B1 Nb1 66.47(18) 5_667 1_565
B1 B1 Nb1 66.47(18) 5_667 .
Nb1 B1 Nb1 83.50(14) 1_565 .
B1 B1 Nb1 65.69(17) 5_667 5_667
Nb1 B1 Nb1 77.86(7) 1_565 5_667
Nb1 B1 Nb1 132.2(2) . 5_667
B1 B1 Nb1 65.69(17) 5_667 5_657
Nb1 B1 Nb1 132.2(2) 1_565 5_657
Nb1 B1 Nb1 77.86(7) . 5_657
Nb1 B1 Nb1 82.89(14) 5_667 5_657
B1 B1 Ru2 119.3(3) 5_667 1_556
Nb1 B1 Ru2 138.16(7) 1_565 1_556
Nb1 B1 Ru2 138.16(7) . 1_556
Nb1 B1 Ru2 69.84(11) 5_667 1_556
Nb1 B1 Ru2 69.84(11) 5_657 1_556
B1 B1 Ru1 119.7(3) 5_667 .
Nb1 B1 Ru1 69.57(11) 1_565 .
Nb1 B1 Ru1 69.57(11) . .
Nb1 B1 Ru1 138.43(7) 5_667 .
Nb1 B1 Ru1 138.43(7) 5_657 .
Ru2 B1 Ru1 120.94(19) 1_556 .
B1 B1 Nb2 140.37(7) 5_667 1_565
Nb1 B1 Nb2 83.69(7) 1_565 1_565
Nb1 B1 Nb2 137.68(19) . 1_565
Nb1 B1 Nb2 83.55(7) 5_667 1_565
Nb1 B1 Nb2 137.05(19) 5_657 1_565
Ru2 B1 Nb2 67.22(11) 1_556 1_565
Ru1 B1 Nb2 68.16(11) . 1_565
B1 B1 Nb2 140.37(7) 5_667 .
Nb1 B1 Nb2 137.68(19) 1_565 .
Nb1 B1 Nb2 83.69(7) . .
Nb1 B1 Nb2 137.05(19) 5_667 .
Nb1 B1 Nb2 83.55(7) 5_657 .
Ru2 B1 Nb2 67.22(11) 1_556 .
Ru1 B1 Nb2 68.16(11) . .
Nb2 B1 Nb2 79.24(13) 1_565 .
Ru1 B2 Ru1 139.1(3) . 2
Ru1 B2 Ru1 75.63(9) . 2_565
Ru1 B2 Ru1 90.26(12) 2 2_565
Ru1 B2 Ru1 90.26(12) . 1_545
Ru1 B2 Ru1 75.63(9) 2 1_545
Ru1 B2 Ru1 139.1(3) 2_565 1_545
Ru1 B2 Ru2 75.32(5) . .
Ru1 B2 Ru2 138.38(16) 2 .
Ru1 B2 Ru2 75.32(5) 2_565 .
Ru1 B2 Ru2 138.38(16) 1_545 .
Ru1 B2 Ru2 138.38(16) . 1_545
Ru1 B2 Ru2 75.32(5) 2 1_545
Ru1 B2 Ru2 138.38(16) 2_565 1_545
Ru1 B2 Ru2 75.32(5) 1_545 1_545
Ru2 B2 Ru2 89.9(2) . 1_545
Ru1 B2 Nb2 69.57(16) . .
Ru1 B2 Nb2 69.57(16) 2 .
Ru1 B2 Nb2 69.57(16) 2_565 .
Ru1 B2 Nb2 69.57(16) 1_545 .
Ru2 B2 Nb2 135.07(12) . .
Ru2 B2 Nb2 135.07(12) 1_545 .
Ru1 B2 Nb1 134.78(8) . 6_556
Ru1 B2 Nb1 70.94(4) 2 6_556
Ru1 B2 Nb1 70.94(4) 2_565 6_556
Ru1 B2 Nb1 134.78(8) 1_545 6_556
Ru2 B2 Nb1 67.46(13) . 6_556
Ru2 B2 Nb1 67.46(13) 1_545 6_556
Nb2 B2 Nb1 122.78(12) . 6_556
Ru1 B2 Nb1 70.94(4) . 5_656
Ru1 B2 Nb1 134.78(8) 2 5_656
Ru1 B2 Nb1 134.78(8) 2_565 5_656
Ru1 B2 Nb1 70.94(4) 1_545 5_656
Ru2 B2 Nb1 67.46(13) . 5_656
Ru2 B2 Nb1 67.46(13) 1_545 5_656
Nb2 B2 Nb1 122.78(12) . 5_656
Nb1 B2 Nb1 114.4(2) 6_556 5_656

loop_
_geom_bond_atom_site_label_1
_geom_bond_atom_site_label_2
_geom_bond_distance
_geom_bond_site_symmetry_2
Ru1 B2 2.225(2) .
Ru1 B2 2.225(2) 1_565
Ru1 B1 2.438(4) .
Ru1 Ru2 2.7242(5) .
Ru1 Ru1 2.7287(7) 2_565
Ru1 Nb1 2.7427(4) 1_565
Ru1 Nb1 2.7427(4) .
Ru1 Nb2 2.7521(4) .
Ru1 Nb2 2.7522(4) 1_565
Ru1 Ru1 2.8567(7) 5_666
Ru1 Nb1 2.8605(4) 5_656
Ru1 Nb1 2.8605(4) 5_666
Ru2 B2 2.233(5) 1_565
Ru2 B2 2.233(5) .
Ru2 B1 2.410(4) 2_564
Ru2 B1 2.410(4) 1_554
Ru2 Nb2 2.7038(6) 1_554
Ru2 Nb2 2.7038(6) 1_564
Ru2 Ru1 2.7241(5) 2_565
Ru2 Nb1 2.7437(4) 5_666
Ru2 Nb1 2.7437(4) 6_556
Ru2 Nb1 2.7437(4) 6_566
Ru2 Nb1 2.7437(4) 5_656
Nb1 B1 2.368(3) .
Nb1 B1 2.368(3) 1_545
Nb1 B1 2.383(3) 5_667
Nb1 B1 2.383(3) 5_657
Nb1 B2 2.665(4) 5_656
Nb1 Ru1 2.7427(4) 1_545
Nb1 Ru2 2.7437(4) 5_666
Nb1 Ru2 2.7437(4) 5_656
Nb1 Ru1 2.8605(4) 5_656
Nb1 Ru1 2.8605(4) 5_666
Nb1 Nb1 2.9854(7) 5_657
Nb2 B1 2.473(4) .
Nb2 B1 2.473(4) 2
Nb2 B1 2.473(3) 1_545
Nb2 B1 2.473(3) 2_565
Nb2 B2 2.573(7) .
Nb2 Ru2 2.7038(6) 1_556
Nb2 Ru2 2.7038(6) 1_546
Nb2 Ru1 2.7522(4) 2
Nb2 Ru1 2.7522(4) 1_545
Nb2 Ru1 2.7522(4) 2_565
Nb2 Nb2 3.1543(3) 1_565
B1 B1 1.926(9) 5_667
B1 Nb1 2.368(3) 1_565
B1 Nb1 2.383(3) 5_667
B1 Nb1 2.383(3) 5_657
B1 Ru2 2.410(4) 1_556
B1 Nb2 2.473(3) 1_565
B2 Ru1 2.225(2) 2
B2 Ru1 2.225(2) 2_565
B2 Ru1 2.225(2) 1_545
B2 Ru2 2.233(5) 1_545
B2 Nb1 2.665(4) 6_556
B2 Nb1 2.665(4) 5_656
